data_7131152
loop_
_publ_author_name
'Harada, Kaho'
'Hasegawa, Chika'
'Matsumoto, Taisuke'
'Sugishita, Hiroki'
'Kitamura, Chitoshi'
'Higashibayashi, Shuhei'
'Hasegawa, Masashi'
'Suzuki, Shuichi'
'Kato, Shin-Ichiro'

_publ_section_title
;
 A double-helical S,C-bridged tetraphenyl-<i>para</i>-phenylenediamine and
 its persistent radical cation.
;
_journal_issue 10
_journal_name_full 'Chemical communications (Cambridge, England)'
_journal_page_first 1301
_journal_page_last 1304
_journal_paper_doi 10.1039/d2cc06144a
_journal_volume 59
_journal_year 2023
_chemical_formula_moiety 'C36 H28 N2 S2, C2 F6 N O4 S2, C0.5 H2 Cl'
_chemical_formula_sum 'C38.5 H30 Cl F6 N3 O4 S4'
_chemical_formula_weight 876.34
_space_group_crystal_system monoclinic
_space_group_IT_number 15
_space_group_name_Hall '-C 2yc'
_space_group_name_H-M_alt 'C 1 2/c 1'
_atom_sites_solution_hydrogens geom
_atom_sites_solution_primary dual
_audit_creation_date 2022-02-01
_audit_creation_method
;
Olex2 1.5-ac5-020
(compiled 2021.11.16 svn.r5db059d7 for Rigaku Oxford Diffraction, GUI svn.r6430)
;
_audit_update_record
;
2022-06-13 deposited with the CCDC.	2022-12-30 downloaded from the CCDC.
;
_cell_angle_alpha 90
_cell_angle_beta 116.638(6)
_cell_angle_gamma 90
_cell_formula_units_Z 8
_cell_length_a 31.1922(15)
_cell_length_b 9.4751(3)
_cell_length_c 28.2134(13)
_cell_measurement_reflns_used 10105
_cell_measurement_temperature 100.06(10)
_cell_measurement_theta_max 75.6240
_cell_measurement_theta_min 3.2070
_cell_volume 7453.4(7)
_computing_cell_refinement 'CrysAlisPro 1.171.42.41a (Rigaku OD, 2022)'
_computing_data_collection 'CrysAlisPro 1.171.42.41a (Rigaku OD, 2022)'
_computing_data_reduction 'CrysAlisPro 1.171.42.41a (Rigaku OD, 2022)'
_computing_molecular_graphics 'Olex2 1.5-ac5-020 (Dolomanov et al., 2009)'
_computing_publication_material 'Olex2 1.5-ac5-020 (Dolomanov et al., 2009)'
_computing_structure_refinement 'SHELXL 2018/3 (Sheldrick, 2015)'
_computing_structure_solution 'SHELXT  (Sheldrick, 2015)'
_diffrn_ambient_environment N~2~
_diffrn_ambient_temperature 100.06(10)
_diffrn_detector 'Hybrid Pixel Array Detector'
_diffrn_detector_area_resol_mean 10.0000
_diffrn_detector_type HyPix
_diffrn_measured_fraction_theta_full 0.992
_diffrn_measured_fraction_theta_max 0.976
_diffrn_measurement_details
;
List of Runs (angles in degrees, time in seconds):

  # Type    Start    End  Width  t~exp~   \w     \q     \k     \f   Frames
#--------------------------------------------------------------------------
  1  \w     99.00 150.00   0.50    0.05    --  107.00  30.00  90.00  102
  2  \w    104.00 176.00   0.50    0.05    --  107.00  45.00 150.00  144
  3  \w    108.00 157.00   0.50    0.05    --  107.00  30.00 120.00   98
  4  \w    102.00 128.00   0.50    0.05    --  107.00  15.00  60.00   52
  5  \w     99.00 127.00   0.50    0.05    --  107.00  15.00 -30.00   56
  6  \w    100.00 167.00   0.50    0.05    --  107.00  30.00-120.00  134
  7  \w    110.00 136.00   0.50    0.05    --  107.00 125.00 120.00   52
  8  \w    146.00 172.00   0.50    0.05    --  107.00 125.00 120.00   52
  9  \w    -29.00  -4.00   0.50    0.05    --   44.35 -38.00-180.00   50
 10  \w     33.00  74.00   0.50    0.05    --  107.00 -77.00-180.00   82
 11  \w     43.00  68.00   0.50    0.05    --  107.00 -77.00 -30.00   50
 12  \w     39.00  77.00   0.50    0.05    --  107.00 -77.00 120.00   76
 13  \w     68.00  94.00   0.50    0.05    --  107.00 -88.00  90.88   52
 14  \w     44.00  84.00   0.50    0.05    --  107.00 -94.00  60.00   80
 15  \w     42.00  94.00   0.50    0.05    --  107.00 -98.00  94.99  104
 16  \w     70.00  95.00   0.50    0.05    --  107.00 -90.00 120.75   50
 17  \w     63.00  95.00   0.50    0.05    --  107.00 -90.00 101.34   64
 18  \w     33.00  59.00   0.50    0.05    --  107.00 -90.00 101.34   52
 19  \w     40.00  66.00   0.50    0.05    --  107.00 -90.00 120.75   52
 20  \w     37.00  69.00   0.50    0.05    --  107.00-125.00-120.00   64
 21  \w     48.00  83.00   0.50    0.05    --  107.00 -94.00-120.00   70
 22  \w     65.00  91.00   0.50    0.05    --  107.00 -94.00-180.00   52
 23  \w   -126.00-100.00   0.50    0.05    -- -104.00 -15.00  90.00   52
 24  \w   -126.00-100.00   0.50    0.05    -- -104.00 -30.00 150.00   52
 25  \w   -159.00-133.00   0.50    0.05    -- -104.00 -30.00 150.00   52
 26  \w   -143.00-108.00   0.50    0.05    -- -104.00 -77.00 -90.00   70
 27  \w    -95.00 -64.00   0.50    0.05    -- -104.00  91.00 162.12   62
 28  \w    -64.00 -10.00   0.50    0.05    --  -44.35  77.00  60.00  108
 29  \w    -11.00  27.00   0.50    0.05    --  -44.35  38.00 120.00   76
 30  \w    -16.00  28.00   0.50    0.05    --  -44.35  38.00  90.00   88
 31  \w    -17.00  32.00   0.50    0.05    --  -44.35  38.00 -30.00   98
 32  \w    -15.00  27.00   0.50    0.05    --  -44.35  38.00-150.00   84
 33  \w    -17.00  30.00   0.50    0.05    --  -44.35  38.00-180.00   94
;
_diffrn_measurement_device 'four-circle diffractometer'
_diffrn_measurement_device_type 'XtaLAB Synergy R, DW system, HyPix'
_diffrn_measurement_method '\w scans'
_diffrn_orient_matrix_type 'CrysAlisPro convention (1999,Acta A55,543-557)'
_diffrn_orient_matrix_UB_11 0.0533909000
_diffrn_orient_matrix_UB_12 0.0066288000
_diffrn_orient_matrix_UB_13 0.0403560000
_diffrn_orient_matrix_UB_21 -0.0139225000
_diffrn_orient_matrix_UB_22 -0.0074643000
_diffrn_orient_matrix_UB_23 0.0458710000
_diffrn_orient_matrix_UB_31 0.0028103000
_diffrn_orient_matrix_UB_32 -0.1622865000
_diffrn_orient_matrix_UB_33 -0.0004820000
_diffrn_radiation_monochromator mirror
_diffrn_radiation_probe x-ray
_diffrn_radiation_type 'Cu K\a'
_diffrn_radiation_wavelength 1.54184
_diffrn_reflns_av_R_equivalents 0.0771
_diffrn_reflns_av_unetI/netI 0.0718
_diffrn_reflns_Laue_measured_fraction_full 0.992
_diffrn_reflns_Laue_measured_fraction_max 0.976
_diffrn_reflns_limit_h_max 38
_diffrn_reflns_limit_h_min -37
_diffrn_reflns_limit_k_max 7
_diffrn_reflns_limit_k_min -11
_diffrn_reflns_limit_l_max 35
_diffrn_reflns_limit_l_min -35
_diffrn_reflns_number 27685
_diffrn_reflns_point_group_measured_fraction_full 0.992
_diffrn_reflns_point_group_measured_fraction_max 0.976
_diffrn_reflns_theta_full 67.684
_diffrn_reflns_theta_max 75.771
_diffrn_reflns_theta_min 3.170
_diffrn_source 'Rotating-anode X-ray tube'
_diffrn_source_type 'Rigaku (Cu) X-ray Source'
_exptl_absorpt_coefficient_mu 3.684
_exptl_absorpt_correction_T_max 1.00000
_exptl_absorpt_correction_T_min 0.96322
_exptl_absorpt_correction_type multi-scan
_exptl_absorpt_process_details
;
CrysAlisPro 1.171.42.41a (Rigaku Oxford Diffraction, 2022)
Empirical absorption correction using spherical harmonics,
implemented in SCALE3 ABSPACK scaling algorithm.
;
_exptl_crystal_colour violet
_exptl_crystal_colour_primary violet
_exptl_crystal_density_diffrn 1.562
_exptl_crystal_description plate
_exptl_crystal_F_000 3592
_exptl_crystal_size_max 0.37
_exptl_crystal_size_mid 0.039
_exptl_crystal_size_min 0.019
_refine_diff_density_max 0.332
_refine_diff_density_min -0.632
_refine_diff_density_rms 0.072
_refine_ls_extinction_method none
_refine_ls_goodness_of_fit_ref 1.015
_refine_ls_hydrogen_treatment constr
_refine_ls_matrix_type full
_refine_ls_number_parameters 524
_refine_ls_number_reflns 7571
_refine_ls_number_restraints 0
_refine_ls_restrained_S_all 1.015
_refine_ls_R_factor_all 0.0730
_refine_ls_R_factor_gt 0.0452
_refine_ls_shift/su_max 0.001
_refine_ls_shift/su_mean 0.000
_refine_ls_structure_factor_coef Fsqd
_refine_ls_weighting_details 'w=1/[\s^2^(Fo^2^)+(0.0401P)^2^+7.6756P] where P=(Fo^2^+2Fc^2^)/3'
_refine_ls_weighting_scheme calc
_refine_ls_wR_factor_gt 0.1007
_refine_ls_wR_factor_ref 0.1111
_reflns_Friedel_coverage 0.000
_reflns_number_gt 5441
_reflns_number_total 7571
_reflns_threshold_expression 'I > 2\s(I)'
_cod_data_source_file d2cc06144a2.cif
_cod_data_source_block ks2201d_auto
_cod_depositor_comments 'Adding full bibliography for 7131149--7131152.cif.'
_cod_original_formula_sum 'C38.50 H30 Cl F6 N3 O4 S4'
_cod_database_code 7131152
_shelx_shelxl_version_number 2018/3
_chemical_oxdiff_formula 'C11 H10 N O'
_shelx_space_group_comment
;
The symmetry employed for this shelxl refinement is uniquely defined
by the following loop, which should always be used as a source of
symmetry information in preference to the above space-group names.
They are only intended as comments.
;
_shelx_estimated_absorpt_t_max 0.933
_shelx_estimated_absorpt_t_min 0.343
_olex2_refinement_description
;
1. Fixed Uiso
 At 1.2 times of:
  All C(H) groups, All C(H,H,H,H) groups
 At 1.5 times of:
  All C(H,H,H) groups
2. Others
 Sof(H57C)=Sof(H57D)=Sof(Cl)=1-FVAR(1)
 Sof(Cl56)=Sof(H57A)=Sof(H57B)=FVAR(1)
3.a Secondary CH2 refined with riding coordinates:
 C57(H57A,H57B), C57(H57C,H57D)
3.b Aromatic/amide H refined with riding coordinates:
 C2(H2), C32(H32), C17(H17), C9(H9), C31(H31), C23(H23), C38(H38), C6(H6),
 C29(H29), C37(H37), C36(H36), C8(H8), C25(H25), C7(H7), C30(H30), C24(H24)
3.c Idealised Me refined as rotating group:
 C35(H35A,H35B,H35C), C34(H34A,H34B,H34C), C39(H39A,H39B,H39C), C40(H40A,H40B,
 H40C)
;
_olex2_submission_special_instructions 'No special instructions were received'
_oxdiff_exptl_absorpt_empirical_details
;
Empirical correction (ABSPACK) includes:
- Absorption correction using spherical harmonics
- Frame scaling
;
_oxdiff_exptl_absorpt_empirical_full_max 1.261
_oxdiff_exptl_absorpt_empirical_full_min 0.815

loop_
_space_group_symop_operation_xyz
'x, y, z'
'-x, y, -z+1/2'
'x+1/2, y+1/2, z'
'-x+1/2, y+1/2, -z+1/2'
'-x, -y, -z'
'x, -y, z-1/2'
'-x+1/2, -y+1/2, -z'
'x+1/2, -y+1/2, z-1/2'

loop_
_atom_site_label
_atom_site_type_symbol
_atom_site_fract_x
_atom_site_fract_y
_atom_site_fract_z
_atom_site_U_iso_or_equiv
_atom_site_adp_type
_atom_site_occupancy
_atom_site_site_symmetry_order
_atom_site_calc_flag
_atom_site_refinement_flags_posn
_atom_site_refinement_flags_adp
_atom_site_refinement_flags_occupancy
_atom_site_disorder_assembly
_atom_site_disorder_group
S27 S 0.74809(2) 0.75072(7) 0.85832(2) 0.02073(15) Uani 1 1 d . . . . .
S41 S 0.43961(2) 0.74837(7) 0.51746(3) 0.02062(15) Uani 1 1 d . . . . .
S11 S 0.67940(2) 0.40768(7) 0.45457(3) 0.02073(15) Uani 1 1 d . . . . .
S43 S 0.46139(2) 0.74722(8) 0.62465(3) 0.02171(15) Uani 1 1 d . . . . .
Cl56 Cl 0.46654(15) 0.2917(4) 0.77362(13) 0.0399(11) Uani 0.71(3) 1 d . . P A 1
F52 F 0.47146(6) 0.81059(19) 0.44984(7) 0.0344(4) Uani 1 1 d . . . . .
F51 F 0.51091(6) 0.64343(18) 0.50336(7) 0.0357(4) Uani 1 1 d . . . . .
F53 F 0.52106(6) 0.85933(18) 0.53063(7) 0.0337(4) Uani 1 1 d . . . . .
O55 O 0.41953(7) 0.8874(2) 0.51083(7) 0.0261(4) Uani 1 1 d . . . . .
F45 F 0.54452(6) 0.8752(2) 0.65922(9) 0.0514(6) Uani 1 1 d . . . . .
O48 O 0.48303(7) 0.6475(2) 0.66680(7) 0.0274(4) Uani 1 1 d . . . . .
O54 O 0.41010(7) 0.6396(2) 0.48369(8) 0.0308(5) Uani 1 1 d . . . . .
F47 F 0.48448(7) 1.01001(19) 0.61675(8) 0.0497(5) Uani 1 1 d . . . . .
O49 O 0.41442(7) 0.7969(3) 0.61183(8) 0.0357(5) Uani 1 1 d . . . . .
N4 N 0.70244(7) 0.5871(2) 0.55146(8) 0.0161(4) Uani 1 1 d . . . . .
N19 N 0.72509(7) 0.5873(2) 0.75766(8) 0.0153(4) Uani 1 1 d . . . . .
F46 F 0.50061(9) 0.9416(2) 0.69559(8) 0.0651(7) Uani 1 1 d . . . . .
N42 N 0.46926(8) 0.6963(2) 0.57649(9) 0.0239(5) Uani 1 1 d . . . . .
C20 C 0.68460(9) 0.6192(3) 0.76627(10) 0.0159(5) Uani 1 1 d . . . . .
C5 C 0.65909(9) 0.6221(3) 0.50669(10) 0.0161(5) Uani 1 1 d . . . . .
C21 C 0.63877(9) 0.5859(3) 0.72699(10) 0.0166(5) Uani 1 1 d . . . . .
C33 C 0.76989(9) 0.5526(3) 0.80125(10) 0.0174(5) Uani 1 1 d . . . . .
C18 C 0.71912(9) 0.5858(3) 0.70583(10) 0.0159(5) Uani 1 1 d . . . . .
C14 C 0.78889(9) 0.5810(3) 0.58375(10) 0.0179(5) Uani 1 1 d . . . . .
C1 C 0.67328(9) 0.5592(3) 0.66372(10) 0.0146(5) Uani 1 1 d . . . . .
C2 C 0.66792(9) 0.5656(3) 0.61267(10) 0.0163(5) Uani 1 1 d . . . . .
H2 H 0.637278 0.549632 0.583766 0.020 Uiso 1 1 calc R U . . .
C32 C 0.79959(9) 0.4506(3) 0.79599(10) 0.0188(5) Uani 1 1 d . . . . .
H32 H 0.789153 0.399579 0.763725 0.023 Uiso 1 1 calc R U . . .
C3 C 0.70722(9) 0.5955(3) 0.60283(10) 0.0157(5) Uani 1 1 d . . . . .
C13 C 0.74288(9) 0.5463(3) 0.54454(10) 0.0165(5) Uani 1 1 d . . . . .
C17 C 0.75824(9) 0.6175(3) 0.69535(10) 0.0164(5) Uani 1 1 d . . . . .
H17 H 0.788762 0.635647 0.724140 0.020 Uiso 1 1 calc R U . . .
C9 C 0.60279(9) 0.5856(3) 0.41502(10) 0.0200(6) Uani 1 1 d . . . . .
H9 H 0.592998 0.535630 0.382616 0.024 Uiso 1 1 calc R U . . .
C12 C 0.73630(9) 0.4667(3) 0.50027(10) 0.0184(5) Uani 1 1 d . . . . .
C22 C 0.63365(9) 0.5073(3) 0.67730(10) 0.0167(5) Uani 1 1 d . . . . .
C16 C 0.75320(9) 0.6226(3) 0.64462(10) 0.0156(5) Uani 1 1 d . . . . .
C26 C 0.69106(9) 0.6903(3) 0.81244(10) 0.0177(5) Uani 1 1 d . . . . .
C31 C 0.84410(9) 0.4231(3) 0.83738(11) 0.0217(6) Uani 1 1 d . . . . .
H31 H 0.864623 0.355689 0.833038 0.026 Uiso 1 1 calc R U . . .
C10 C 0.64516(9) 0.5485(3) 0.45905(10) 0.0182(5) Uani 1 1 d . . . . .
C23 C 0.59983(10) 0.6233(3) 0.73568(11) 0.0213(6) Uani 1 1 d . . . . .
H23 H 0.568326 0.602466 0.709312 0.026 Uiso 1 1 calc R U . . .
C35 C 0.58370(9) 0.5262(3) 0.63095(10) 0.0211(6) Uani 1 1 d . . . . .
H35A H 0.559570 0.486974 0.640531 0.032 Uiso 1 1 calc R U . . .
H35B H 0.582162 0.476902 0.599696 0.032 Uiso 1 1 calc R U . . .
H35C H 0.577381 0.626942 0.622940 0.032 Uiso 1 1 calc R U . . .
C38 C 0.77630(10) 0.4241(3) 0.49381(10) 0.0214(6) Uani 1 1 d . . . . .
H38 H 0.772329 0.371158 0.463519 0.026 Uiso 1 1 calc R U . . .
C28 C 0.78416(9) 0.6207(3) 0.84997(10) 0.0184(5) Uani 1 1 d . . . . .
C6 C 0.63154(9) 0.7355(3) 0.50916(10) 0.0193(5) Uani 1 1 d . . . . .
H6 H 0.641672 0.788080 0.541058 0.023 Uiso 1 1 calc R U . . .
C29 C 0.82866(9) 0.5897(3) 0.89215(10) 0.0212(6) Uani 1 1 d . . . . .
H29 H 0.838202 0.634398 0.925505 0.025 Uiso 1 1 calc R U . . .
C15 C 0.79305(9) 0.6690(3) 0.63087(10) 0.0190(6) Uani 1 1 d . . . . .
C37 C 0.82154(10) 0.4598(3) 0.53186(11) 0.0225(6) Uani 1 1 d . . . . .
H37 H 0.848789 0.431470 0.527535 0.027 Uiso 1 1 calc R U . . .
C36 C 0.82783(10) 0.5365(3) 0.57642(11) 0.0212(6) Uani 1 1 d . . . . .
H36 H 0.859366 0.558915 0.602340 0.025 Uiso 1 1 calc R U . . .
C8 C 0.57501(10) 0.6949(3) 0.41846(11) 0.0241(6) Uani 1 1 d . . . . .
H8 H 0.545704 0.718349 0.388660 0.029 Uiso 1 1 calc R U . . .
C25 C 0.65136(10) 0.7247(3) 0.82042(10) 0.0219(6) Uani 1 1 d . . . . .
H25 H 0.655527 0.771307 0.852009 0.026 Uiso 1 1 calc R U . . .
C7 C 0.58983(9) 0.7712(3) 0.46553(11) 0.0218(6) Uani 1 1 d . . . . .
H7 H 0.571028 0.847888 0.467384 0.026 Uiso 1 1 calc R U . . .
C30 C 0.85898(10) 0.4934(3) 0.88526(11) 0.0226(6) Uani 1 1 d . . . . .
H30 H 0.889930 0.475781 0.913371 0.027 Uiso 1 1 calc R U . . .
C34 C 0.64225(10) 0.3485(3) 0.69063(11) 0.0222(6) Uani 1 1 d . . . . .
H34A H 0.674584 0.334746 0.719464 0.033 Uiso 1 1 calc R U . . .
H34B H 0.639062 0.296506 0.659192 0.033 Uiso 1 1 calc R U . . .
H34C H 0.618547 0.313547 0.701689 0.033 Uiso 1 1 calc R U . . .
C50 C 0.48902(10) 0.7654(3) 0.49952(11) 0.0247(6) Uani 1 1 d . . . . .
C24 C 0.60586(10) 0.6906(3) 0.78211(11) 0.0243(6) Uani 1 1 d . . . . .
H24 H 0.578680 0.713209 0.787483 0.029 Uiso 1 1 calc R U . . .
C39 C 0.84249(10) 0.6565(3) 0.67800(11) 0.0290(7) Uani 1 1 d . . . . .
H39A H 0.848762 0.557588 0.689202 0.043 Uiso 1 1 calc R U . . .
H39B H 0.843610 0.714056 0.707391 0.043 Uiso 1 1 calc R U . . .
H39C H 0.866888 0.689714 0.667730 0.043 Uiso 1 1 calc R U . . .
C40 C 0.78395(11) 0.8255(3) 0.61379(12) 0.0288(7) Uani 1 1 d . . . . .
H40A H 0.808690 0.858177 0.603946 0.043 Uiso 1 1 calc R U . . .
H40B H 0.785076 0.882650 0.643284 0.043 Uiso 1 1 calc R U . . .
H40C H 0.752316 0.835013 0.583303 0.043 Uiso 1 1 calc R U . . .
C44 C 0.49968(12) 0.9034(3) 0.65041(12) 0.0335(7) Uani 1 1 d . . . . .
C57 C 0.500000 0.3944(5) 0.750000 0.0429(12) Uani 1 2 d S T P . .
H57A H 0.522157 0.456020 0.778990 0.051 Uiso 0.71(3) 1 calc R U P A 1
H57B H 0.477842 0.456018 0.721010 0.051 Uiso 0.71(3) 1 calc R U P A 1
H57C H 0.484332 0.455983 0.718475 0.051 Uiso 0.29(3) 1 calc R U P A 2
H57D H 0.515667 0.455988 0.781524 0.051 Uiso 0.29(3) 1 calc R U P A 2
Cl Cl 0.4583(9) 0.2966(16) 0.7562(19) 0.095(5) Uani 0.29(3) 1 d . . P A 2

loop_
_atom_site_aniso_label
_atom_site_aniso_U_11
_atom_site_aniso_U_22
_atom_site_aniso_U_33
_atom_site_aniso_U_23
_atom_site_aniso_U_13
_atom_site_aniso_U_12
S27 0.0238(3) 0.0237(3) 0.0143(3) -0.0030(3) 0.0081(3) -0.0005(3)
S41 0.0186(3) 0.0269(3) 0.0170(3) -0.0003(3) 0.0086(3) -0.0009(3)
S11 0.0230(3) 0.0229(3) 0.0161(3) -0.0030(3) 0.0086(3) -0.0001(3)
S43 0.0167(3) 0.0319(4) 0.0162(3) 0.0045(3) 0.0071(3) 0.0017(3)
Cl56 0.0385(11) 0.0409(15) 0.0443(18) 0.0032(12) 0.0220(11) 0.0021(10)
F52 0.0375(10) 0.0460(10) 0.0269(9) 0.0083(8) 0.0208(8) 0.0024(8)
F51 0.0396(10) 0.0324(9) 0.0470(11) 0.0031(8) 0.0301(9) 0.0090(8)
F53 0.0253(9) 0.0364(9) 0.0402(10) -0.0037(8) 0.0152(8) -0.0087(8)
O55 0.0260(10) 0.0328(11) 0.0205(10) 0.0031(9) 0.0113(9) 0.0076(9)
F45 0.0266(10) 0.0435(11) 0.0653(14) 0.0120(10) 0.0038(10) -0.0088(9)
O48 0.0223(10) 0.0370(11) 0.0204(10) 0.0103(9) 0.0072(8) -0.0018(9)
O54 0.0291(11) 0.0379(11) 0.0255(11) -0.0078(10) 0.0124(9) -0.0128(9)
F47 0.0602(13) 0.0276(9) 0.0375(11) 0.0076(9) 0.0008(10) 0.0012(9)
O49 0.0213(10) 0.0663(15) 0.0221(10) 0.0111(11) 0.0121(9) 0.0134(10)
N4 0.0159(11) 0.0200(11) 0.0140(10) 0.0010(9) 0.0080(9) 0.0002(9)
N19 0.0153(10) 0.0197(11) 0.0124(10) -0.0012(9) 0.0077(9) -0.0005(9)
F46 0.1019(19) 0.0565(13) 0.0272(11) -0.0152(10) 0.0202(12) -0.0072(13)
N42 0.0212(12) 0.0270(12) 0.0220(12) 0.0049(10) 0.0085(10) 0.0053(10)
C20 0.0171(13) 0.0184(13) 0.0146(12) 0.0038(10) 0.0093(11) 0.0032(10)
C5 0.0145(12) 0.0218(13) 0.0120(12) 0.0041(10) 0.0061(11) -0.0001(10)
C21 0.0159(12) 0.0194(12) 0.0145(12) 0.0045(11) 0.0069(11) 0.0025(10)
C33 0.0179(13) 0.0199(13) 0.0146(12) 0.0028(10) 0.0074(11) -0.0046(10)
C18 0.0177(13) 0.0159(12) 0.0152(12) 0.0013(11) 0.0083(11) 0.0036(10)
C14 0.0213(13) 0.0186(13) 0.0156(12) 0.0046(11) 0.0100(11) 0.0012(11)
C1 0.0167(12) 0.0154(12) 0.0135(12) 0.0022(10) 0.0084(11) 0.0029(10)
C2 0.0160(13) 0.0179(12) 0.0142(12) 0.0004(11) 0.0060(11) 0.0008(10)
C32 0.0198(13) 0.0191(13) 0.0160(13) 0.0003(11) 0.0068(11) -0.0011(11)
C3 0.0173(13) 0.0181(12) 0.0139(12) 0.0011(10) 0.0089(11) 0.0021(10)
C13 0.0188(13) 0.0182(12) 0.0151(12) 0.0040(11) 0.0100(11) 0.0035(10)
C17 0.0163(13) 0.0183(12) 0.0143(12) -0.0019(11) 0.0067(11) -0.0013(10)
C9 0.0203(13) 0.0253(14) 0.0126(12) -0.0004(11) 0.0059(11) -0.0041(11)
C12 0.0208(14) 0.0193(13) 0.0157(13) 0.0024(11) 0.0087(11) 0.0007(11)
C22 0.0149(13) 0.0211(13) 0.0159(13) -0.0004(11) 0.0086(11) -0.0009(10)
C16 0.0172(13) 0.0158(12) 0.0163(12) -0.0009(10) 0.0097(11) 0.0000(10)
C26 0.0215(14) 0.0199(12) 0.0126(12) 0.0019(11) 0.0084(11) 0.0006(11)
C31 0.0192(14) 0.0214(13) 0.0249(14) 0.0037(12) 0.0103(12) 0.0020(11)
C10 0.0200(13) 0.0225(13) 0.0145(12) 0.0031(11) 0.0097(11) -0.0014(11)
C23 0.0193(14) 0.0291(14) 0.0169(13) 0.0048(12) 0.0094(11) 0.0024(12)
C35 0.0163(13) 0.0327(15) 0.0144(13) -0.0025(12) 0.0071(11) -0.0011(11)
C38 0.0268(15) 0.0238(14) 0.0176(13) 0.0009(11) 0.0135(12) 0.0047(12)
C28 0.0203(13) 0.0218(13) 0.0142(12) 0.0032(11) 0.0087(11) -0.0029(11)
C6 0.0231(13) 0.0226(13) 0.0152(12) 0.0001(11) 0.0114(11) -0.0016(11)
C29 0.0219(14) 0.0269(14) 0.0130(12) 0.0009(11) 0.0061(11) -0.0068(12)
C15 0.0184(13) 0.0259(14) 0.0165(13) -0.0024(11) 0.0110(11) -0.0036(11)
C37 0.0227(14) 0.0278(14) 0.0203(14) 0.0027(12) 0.0125(12) 0.0071(12)
C36 0.0196(13) 0.0268(14) 0.0181(13) 0.0027(12) 0.0093(12) 0.0002(11)
C8 0.0195(14) 0.0307(15) 0.0187(14) 0.0051(12) 0.0055(12) 0.0004(12)
C25 0.0287(15) 0.0252(14) 0.0160(13) -0.0008(11) 0.0137(12) 0.0037(12)
C7 0.0200(13) 0.0238(14) 0.0245(14) 0.0025(12) 0.0127(12) 0.0020(11)
C30 0.0198(14) 0.0259(14) 0.0192(13) 0.0065(12) 0.0063(12) -0.0013(11)
C34 0.0239(14) 0.0261(14) 0.0211(14) 0.0017(12) 0.0140(12) -0.0008(12)
C50 0.0252(15) 0.0254(14) 0.0265(15) 0.0023(13) 0.0142(13) 0.0010(12)
C24 0.0232(14) 0.0330(15) 0.0206(14) 0.0043(13) 0.0132(12) 0.0070(12)
C39 0.0207(14) 0.0482(18) 0.0199(14) -0.0092(14) 0.0107(12) -0.0086(13)
C40 0.0362(17) 0.0261(15) 0.0337(17) -0.0042(13) 0.0241(15) -0.0080(13)
C44 0.0407(19) 0.0304(16) 0.0183(14) 0.0015(13) 0.0032(14) 0.0029(14)
C57 0.070(4) 0.030(2) 0.027(2) 0.000 0.021(3) 0.000
Cl 0.063(6) 0.097(6) 0.150(15) -0.047(6) 0.070(9) -0.031(4)

loop_
_atom_type_symbol
_atom_type_description
_atom_type_scat_dispersion_real
_atom_type_scat_dispersion_imag
_atom_type_scat_source
C C 0.0181 0.0091 'International Tables Vol C Tables 4.2.6.8 and 6.1.1.4'
H H 0.0000 0.0000 'International Tables Vol C Tables 4.2.6.8 and 6.1.1.4'
Cl Cl 0.3639 0.7018 'International Tables Vol C Tables 4.2.6.8 and 6.1.1.4'
F F 0.0727 0.0534 'International Tables Vol C Tables 4.2.6.8 and 6.1.1.4'
N N 0.0311 0.0180 'International Tables Vol C Tables 4.2.6.8 and 6.1.1.4'
O O 0.0492 0.0322 'International Tables Vol C Tables 4.2.6.8 and 6.1.1.4'
S S 0.3331 0.5567 'International Tables Vol C Tables 4.2.6.8 and 6.1.1.4'

loop_
_exptl_crystal_face_index_h
_exptl_crystal_face_index_k
_exptl_crystal_face_index_l
_exptl_crystal_face_perp_dist
1 0 -2 0.0168
-1 0 2 0.0224
0 -1 0 0.1158
0 1 0 0.2541
1 0 0 0.0112
-1 0 0 0.0075

loop_
_geom_angle_atom_site_label_1
_geom_angle_atom_site_label_2
_geom_angle_atom_site_label_3
_geom_angle
_geom_angle_site_symmetry_1
_geom_angle_site_symmetry_3
_geom_angle_publ_flag
C28 S27 C26 99.80(12) . . ?
O55 S41 N42 116.09(12) . . ?
O55 S41 C50 104.80(12) . . ?
O54 S41 O55 117.61(12) . . ?
O54 S41 N42 112.12(13) . . ?
O54 S41 C50 104.48(12) . . ?
N42 S41 C50 98.71(13) . . ?
C10 S11 C12 98.81(12) . . ?
O48 S43 N42 108.64(12) . . ?
O48 S43 C44 102.88(13) . . ?
O49 S43 O48 118.59(12) . . ?
O49 S43 N42 115.28(12) . . ?
O49 S43 C44 104.31(15) . . ?
N42 S43 C44 105.40(14) . . ?
C3 N4 C5 122.0(2) . . ?
C3 N4 C13 118.3(2) . . ?
C13 N4 C5 119.7(2) . . ?
C20 N19 C33 120.3(2) . . ?
C18 N19 C20 118.2(2) . . ?
C18 N19 C33 121.5(2) . . ?
S43 N42 S41 125.10(15) . . ?
C21 C20 N19 119.2(2) . . ?
C21 C20 C26 121.1(2) . . ?
C26 C20 N19 119.6(2) . . ?
C10 C5 N4 120.1(2) . . ?
C6 C5 N4 119.9(2) . . ?
C6 C5 C10 119.9(2) . . ?
C20 C21 C22 119.1(2) . . ?
C23 C21 C20 117.9(2) . . ?
C23 C21 C22 123.1(2) . . ?
C32 C33 N19 120.7(2) . . ?
C32 C33 C28 119.4(2) . . ?
C28 C33 N19 119.9(2) . . ?
N19 C18 C1 119.6(2) . . ?
N19 C18 C17 119.9(2) . . ?
C17 C18 C1 120.4(2) . . ?
C13 C14 C15 118.2(2) . . ?
C36 C14 C13 117.8(2) . . ?
C36 C14 C15 124.0(2) . . ?
C18 C1 C22 118.3(2) . . ?
C2 C1 C18 118.3(2) . . ?
C2 C1 C22 123.0(2) . . ?
C1 C2 C3 120.7(2) . . ?
C31 C32 C33 120.4(2) . . ?
N4 C3 C2 120.0(2) . . ?
N4 C3 C16 118.3(2) . . ?
C2 C3 C16 121.5(2) . . ?
C14 C13 N4 119.2(2) . . ?
C12 C13 N4 119.3(2) . . ?
C12 C13 C14 121.4(2) . . ?
C16 C17 C18 121.5(2) . . ?
C8 C9 C10 120.0(2) . . ?
C13 C12 S11 121.7(2) . . ?
C13 C12 C38 119.4(2) . . ?
C38 C12 S11 118.7(2) . . ?
C21 C22 C34 108.4(2) . . ?
C1 C22 C21 108.0(2) . . ?
C1 C22 C35 112.1(2) . . ?
C1 C22 C34 107.6(2) . . ?
C35 C22 C21 111.9(2) . . ?
C35 C22 C34 108.7(2) . . ?
C3 C16 C15 118.6(2) . . ?
C17 C16 C3 117.6(2) . . ?
C17 C16 C15 123.5(2) . . ?
C20 C26 S27 121.14(19) . . ?
C25 C26 S27 118.9(2) . . ?
C25 C26 C20 119.7(2) . . ?
C32 C31 C30 120.2(3) . . ?
C5 C10 S11 120.9(2) . . ?
C9 C10 S11 119.6(2) . . ?
C9 C10 C5 119.5(2) . . ?
C21 C23 C24 121.6(3) . . ?
C37 C38 C12 119.3(2) . . ?
C33 C28 S27 121.0(2) . . ?
C29 C28 S27 119.1(2) . . ?
C29 C28 C33 119.9(2) . . ?
C7 C6 C5 120.1(2) . . ?
C30 C29 C28 119.9(3) . . ?
C14 C15 C40 108.7(2) . . ?
C16 C15 C14 107.7(2) . . ?
C16 C15 C39 112.2(2) . . ?
C16 C15 C40 107.4(2) . . ?
C39 C15 C14 112.1(2) . . ?
C39 C15 C40 108.6(2) . . ?
C38 C37 C36 120.9(2) . . ?
C14 C36 C37 121.1(3) . . ?
C9 C8 C7 120.3(3) . . ?
C24 C25 C26 119.6(2) . . ?
C6 C7 C8 120.1(3) . . ?
C31 C30 C29 120.0(3) . . ?
F52 C50 S41 108.68(19) . . ?
F52 C50 F53 108.2(2) . . ?
F51 C50 S41 111.61(19) . . ?
F51 C50 F52 108.8(2) . . ?
F51 C50 F53 108.8(2) . . ?
F53 C50 S41 110.63(19) . . ?
C25 C24 C23 120.1(2) . . ?
F45 C44 S43 110.7(2) . . ?
F47 C44 S43 111.8(2) . . ?
F47 C44 F45 107.2(3) . . ?
F46 C44 S43 109.5(2) . . ?
F46 C44 F45 108.0(3) . . ?
F46 C44 F47 109.4(3) . . ?
Cl56 C57 Cl56 112.9(3) . 2_656 ?
Cl C57 Cl 112.6(10) 2_656 . ?

loop_
_geom_bond_atom_site_label_1
_geom_bond_atom_site_label_2
_geom_bond_distance
_geom_bond_site_symmetry_2
_geom_bond_publ_flag
S27 C26 1.762(3) . ?
S27 C28 1.754(3) . ?
S41 O55 1.435(2) . ?
S41 O54 1.425(2) . ?
S41 N42 1.578(2) . ?
S41 C50 1.832(3) . ?
S11 C12 1.753(3) . ?
S11 C10 1.748(3) . ?
S43 O48 1.429(2) . ?
S43 O49 1.422(2) . ?
S43 N42 1.561(2) . ?
S43 C44 1.835(3) . ?
Cl56 C57 1.762(5) . ?
F52 C50 1.327(3) . ?
F51 C50 1.322(3) . ?
F53 C50 1.333(3) . ?
F45 C44 1.333(4) . ?
F47 C44 1.320(3) . ?
N4 C5 1.415(3) . ?
N4 C3 1.391(3) . ?
N4 C13 1.414(3) . ?
N19 C20 1.422(3) . ?
N19 C33 1.426(3) . ?
N19 C18 1.389(3) . ?
F46 C44 1.313(4) . ?
C20 C21 1.397(4) . ?
C20 C26 1.398(3) . ?
C5 C10 1.400(4) . ?
C5 C6 1.397(4) . ?
C21 C22 1.531(3) . ?
C21 C23 1.389(4) . ?
C33 C32 1.392(4) . ?
C33 C28 1.398(4) . ?
C18 C1 1.413(4) . ?
C18 C17 1.411(3) . ?
C14 C13 1.403(4) . ?
C14 C15 1.524(4) . ?
C14 C36 1.386(4) . ?
C1 C2 1.375(3) . ?
C1 C22 1.530(3) . ?
C2 C3 1.402(3) . ?
C32 C31 1.380(4) . ?
C3 C16 1.413(4) . ?
C13 C12 1.393(4) . ?
C17 C16 1.369(3) . ?
C9 C10 1.393(4) . ?
C9 C8 1.382(4) . ?
C12 C38 1.399(4) . ?
C22 C35 1.531(4) . ?
C22 C34 1.545(4) . ?
C16 C15 1.523(3) . ?
C26 C25 1.393(4) . ?
C31 C30 1.387(4) . ?
C23 C24 1.392(4) . ?
C38 C37 1.378(4) . ?
C28 C29 1.396(4) . ?
C6 C7 1.373(4) . ?
C29 C30 1.389(4) . ?
C15 C39 1.524(4) . ?
C15 C40 1.546(4) . ?
C37 C36 1.388(4) . ?
C8 C7 1.396(4) . ?
C25 C24 1.382(4) . ?
C57 Cl 1.670(14) 2_656 ?
C57 Cl 1.670(14) . ?

loop_
_exptl_oxdiff_crystal_face_indexfrac_h
_exptl_oxdiff_crystal_face_indexfrac_k
_exptl_oxdiff_crystal_face_indexfrac_l
_exptl_oxdiff_crystal_face_x
_exptl_oxdiff_crystal_face_y
_exptl_oxdiff_crystal_face_z
0.9936 0.0021 -1.9912 -0.0273 -0.1052 0.0034
-0.9936 -0.0021 1.9912 0.0273 0.1052 -0.0034
0.0011 -0.9972 -0.0070 -0.0068 0.0071 0.1618
-0.0011 0.9972 0.0070 0.0068 -0.0071 -0.1618
0.9953 0.0005 -0.0012 0.0531 -0.0139 0.0027
-0.9953 -0.0005 0.0012 -0.0531 0.0139 -0.0027
